data_7127121
loop_
_publ_author_name
'Sharma, Himanshu'
'Sharma, Priyank Kumar'
'Das, Soumyajit'

_publ_section_title
;
 Revisiting indeno[2,1-<i>c</i>]fluorene synthesis while exploring the
 fully conjugated <i>s</i>-indaceno[2,1-<i>c</i>:6,5-<i>c</i>']difluorene.
;
_journal_issue 76
_journal_name_full 'Chemical communications (Cambridge, England)'
_journal_page_first 11319
_journal_page_last 11322
_journal_paper_doi 10.1039/d0cc04418k
_journal_volume 56
_journal_year 2020
_chemical_formula_moiety 'C70 H58'
_chemical_formula_sum 'C70 H58'
_chemical_formula_weight 899.16
_space_group_crystal_system monoclinic
_space_group_IT_number 15
_space_group_name_Hall '-C 2yc'
_space_group_name_H-M_alt 'C 1 2/c 1'
_atom_sites_solution_hydrogens geom
_audit_creation_method SHELXL-2018/3
_audit_update_record
;
2020-06-22 deposited with the CCDC.	2020-08-05 downloaded from the CCDC.
;
_cell_angle_alpha 90
_cell_angle_beta 98.2380(10)
_cell_angle_gamma 90
_cell_formula_units_Z 4
_cell_length_a 28.3914(11)
_cell_length_b 12.6728(4)
_cell_length_c 15.8260(6)
_cell_measurement_reflns_used 8579
_cell_measurement_temperature 100(2)
_cell_measurement_theta_max 28.14
_cell_measurement_theta_min 2.60
_cell_volume 5635.4(4)
_computing_cell_refinement 'Bruker SAINT'
_computing_data_collection 'Bruker APEX2'
_computing_data_reduction 'Bruker SAINT'
_computing_molecular_graphics 'Bruker SHELXTL'
_computing_publication_material 'Bruker SHELXTL'
_computing_structure_refinement 'SHELXL-2018/3 (Sheldrick, 2018)'
_computing_structure_solution 'SHELXS-97 (Sheldrick 2008)'
_diffrn_ambient_temperature 100(2)
_diffrn_measured_fraction_theta_full 0.998
_diffrn_measured_fraction_theta_max 0.995
_diffrn_measurement_device_type 'Bruker APEX-II CCD'
_diffrn_measurement_method '\f and \w scans'
_diffrn_radiation_type MoK\a
_diffrn_radiation_wavelength 0.71073
_diffrn_reflns_av_R_equivalents 0.0805
_diffrn_reflns_av_unetI/netI 0.0625
_diffrn_reflns_Laue_measured_fraction_full 0.998
_diffrn_reflns_Laue_measured_fraction_max 0.995
_diffrn_reflns_limit_h_max 37
_diffrn_reflns_limit_h_min -36
_diffrn_reflns_limit_k_max 16
_diffrn_reflns_limit_k_min -16
_diffrn_reflns_limit_l_max 20
_diffrn_reflns_limit_l_min -20
_diffrn_reflns_number 36309
_diffrn_reflns_point_group_measured_fraction_full 0.998
_diffrn_reflns_point_group_measured_fraction_max 0.995
_diffrn_reflns_theta_full 25.242
_diffrn_reflns_theta_max 28.139
_diffrn_reflns_theta_min 2.251
_exptl_absorpt_coefficient_mu 0.060
_exptl_absorpt_correction_T_max 0.996
_exptl_absorpt_correction_T_min 0.985
_exptl_absorpt_correction_type multi-scan
_exptl_crystal_colour black
_exptl_crystal_density_diffrn 1.060
_exptl_crystal_description Plate
_exptl_crystal_F_000 1912
_exptl_crystal_recrystallization_method 'Re-crystallisation from solvent: Chloroform/THF'
_exptl_crystal_size_max 0.256
_exptl_crystal_size_mid 0.246
_exptl_crystal_size_min 0.065
_refine_diff_density_max 0.301
_refine_diff_density_min -0.240
_refine_diff_density_rms 0.045
_refine_ls_extinction_method none
_refine_ls_goodness_of_fit_ref 1.022
_refine_ls_hydrogen_treatment constr
_refine_ls_matrix_type full
_refine_ls_number_parameters 322
_refine_ls_number_reflns 6877
_refine_ls_number_restraints 0
_refine_ls_restrained_S_all 1.022
_refine_ls_R_factor_all 0.0930
_refine_ls_R_factor_gt 0.0616
_refine_ls_shift/su_max 0.041
_refine_ls_shift/su_mean 0.001
_refine_ls_structure_factor_coef Fsqd
_refine_ls_weighting_details 'w=1/[\s^2^(Fo^2^)+(0.0838P)^2^+3.1976P] where P=(Fo^2^+2Fc^2^)/3'
_refine_ls_weighting_scheme calc
_refine_ls_wR_factor_gt 0.1574
_refine_ls_wR_factor_ref 0.1737
_reflns_Friedel_coverage 0.000
_reflns_number_gt 4827
_reflns_number_total 6877
_reflns_threshold_expression 'I > 2\s(I)'
_cod_data_source_file d0cc04418k2.cif
_cod_data_source_block SD-LT
_cod_depositor_comments
;
The following automatic conversions were performed:

data item '_exptl_absorpt_correction_type' value 'Multi-Scan' was
changed to 'multi-scan' in accordance with the
/home/data/users/saulius/crontab/automatic-downloads/rss-feeds/RSC/lib/dictionaries/cif_core.dic
dictionary named 'cif_core.dic' version 2.4.2 last updated on
2011-04-26.

Automatic conversion script
Id: cif_fix_values 7556 2019-12-06 15:28:31Z antanas 

 Adding full bibliography for 7127121.cif.
;
_cod_original_sg_symbol_H-M 'C 2/c'
_cod_database_code 7127121
_shelx_shelxl_version_number 2018/3
_shelx_space_group_comment
;
The symmetry employed for this shelxl refinement is uniquely defined
by the following loop, which should always be used as a source of
symmetry information in preference to the above space-group names.
They are only intended as comments.
;
_shelx_estimated_absorpt_t_min 0.982
_shelx_estimated_absorpt_t_max 0.993

loop_
_space_group_symop_operation_xyz
'x, y, z'
'-x, y, -z+1/2'
'x+1/2, y+1/2, z'
'-x+1/2, y+1/2, -z+1/2'
'-x, -y, -z'
'x, -y, z-1/2'
'-x+1/2, -y+1/2, -z'
'x+1/2, -y+1/2, z-1/2'

loop_
_atom_site_label
_atom_site_type_symbol
_atom_site_fract_x
_atom_site_fract_y
_atom_site_fract_z
_atom_site_U_iso_or_equiv
_atom_site_adp_type
_atom_site_occupancy
_atom_site_site_symmetry_order
_atom_site_calc_flag
_atom_site_refinement_flags_posn
_atom_site_refinement_flags_adp
_atom_site_refinement_flags_occupancy
_atom_site_disorder_assembly
_atom_site_disorder_group
C1 C 0.69892(7) 0.31557(14) 0.71222(12) 0.0389(4) Uani 1 1 d . . . . .
H1 H 0.684873 0.282789 0.662325 0.047 Uiso 1 1 calc R U . . .
C2 C 0.73518(7) 0.26598(14) 0.76626(13) 0.0425(4) Uani 1 1 d . . . . .
H2 H 0.745617 0.199502 0.752336 0.051 Uiso 1 1 calc R U . . .
C3 C 0.75575(7) 0.31472(14) 0.84038(13) 0.0404(4) Uani 1 1 d . . . . .
H3 H 0.779416 0.279853 0.876616 0.049 Uiso 1 1 calc R U . . .
C4 C 0.74165(6) 0.41538(13) 0.86183(11) 0.0340(4) Uani 1 1 d . . . . .
H4 H 0.756057 0.447592 0.911716 0.041 Uiso 1 1 calc R U . . .
C5 C 0.70620(6) 0.46711(12) 0.80874(10) 0.0278(3) Uani 1 1 d . . . . .
C6 C 0.68417(6) 0.41453(13) 0.73413(10) 0.0304(4) Uani 1 1 d . . . . .
C7 C 0.64584(6) 0.48048(13) 0.69128(10) 0.0309(4) Uani 1 1 d . . . . .
C8 C 0.64421(6) 0.57176(12) 0.73735(10) 0.0296(4) Uani 1 1 d . . . . .
C9 C 0.68212(6) 0.57067(12) 0.81106(10) 0.0264(3) Uani 1 1 d . . . . .
C10 C 0.68819(5) 0.65844(12) 0.86140(10) 0.0262(3) Uani 1 1 d . . . . .
C11 C 0.65451(6) 0.74698(12) 0.84343(10) 0.0291(4) Uani 1 1 d . . . . .
C12 C 0.61700(6) 0.74385(13) 0.77299(11) 0.0353(4) Uani 1 1 d . . . . .
H12 H 0.595747 0.799846 0.763140 0.042 Uiso 1 1 calc R U . . .
C13 C 0.61257(6) 0.65900(14) 0.72072(11) 0.0352(4) Uani 1 1 d . . . . .
H13 H 0.588793 0.657542 0.673741 0.042 Uiso 1 1 calc R U . . .
C14 C 0.66635(6) 0.82594(12) 0.90203(10) 0.0287(3) Uani 1 1 d . . . . .
C15 C 0.70913(6) 0.79393(12) 0.95819(10) 0.0263(3) Uani 1 1 d . . . . .
C16 C 0.73510(6) 0.85124(12) 1.02428(10) 0.0276(3) Uani 1 1 d . . . . .
H16 H 0.724719 0.917071 1.039897 0.033 Uiso 1 1 calc R U . . .
C17 C 0.77672(6) 0.80759(11) 1.06602(10) 0.0257(3) Uani 1 1 d . . . . .
C18 C 0.61439(6) 0.45452(13) 0.61123(11) 0.0319(4) Uani 1 1 d . . . . .
C19 C 0.62611(7) 0.49002(16) 0.53349(11) 0.0395(4) Uani 1 1 d . . . . .
C20 C 0.67147(9) 0.5505(2) 0.53131(14) 0.0634(7) Uani 1 1 d . . . . .
H20A H 0.670812 0.614185 0.563956 0.095 Uiso 1 1 calc R U . . .
H20B H 0.674501 0.567863 0.473288 0.095 Uiso 1 1 calc R U . . .
H20C H 0.698073 0.508045 0.555284 0.095 Uiso 1 1 calc R U . . .
C21 C 0.59556(7) 0.46827(17) 0.45878(12) 0.0450(5) Uani 1 1 d . . . . .
H21 H 0.603818 0.490967 0.406976 0.054 Uiso 1 1 calc R U . . .
C22 C 0.55370(7) 0.41451(16) 0.45890(13) 0.0455(5) Uani 1 1 d . . . . .
C23 C 0.52053(9) 0.3928(2) 0.37727(15) 0.0682(7) Uani 1 1 d . . . . .
H23A H 0.489420 0.419616 0.382265 0.102 Uiso 1 1 calc R U . . .
H23B H 0.518676 0.318112 0.367252 0.102 Uiso 1 1 calc R U . . .
H23C H 0.532405 0.426911 0.330434 0.102 Uiso 1 1 calc R U . . .
C24 C 0.54287(7) 0.37909(17) 0.53657(14) 0.0487(5) Uani 1 1 d . . . . .
H24 H 0.514717 0.341947 0.537676 0.058 Uiso 1 1 calc R U . . .
C25 C 0.57259(7) 0.39704(15) 0.61308(12) 0.0404(4) Uani 1 1 d . . . . .
C26 C 0.56017(9) 0.3563(2) 0.69635(15) 0.0659(7) Uani 1 1 d . . . . .
H26A H 0.583943 0.306787 0.720485 0.099 Uiso 1 1 calc R U . . .
H26B H 0.529727 0.322005 0.686593 0.099 Uiso 1 1 calc R U . . .
H26C H 0.558904 0.414149 0.735137 0.099 Uiso 1 1 calc R U . . .
C27 C 0.64328(6) 0.92966(12) 0.90874(11) 0.0304(4) Uani 1 1 d . . . . .
C28 C 0.64946(7) 1.01056(14) 0.85096(13) 0.0398(4) Uani 1 1 d . . . . .
C29 C 0.67721(9) 0.99207(17) 0.77794(15) 0.0575(6) Uani 1 1 d . . . . .
H29A H 0.708716 0.968395 0.799888 0.086 Uiso 1 1 calc R U . . .
H29B H 0.679130 1.056672 0.746940 0.086 Uiso 1 1 calc R U . . .
H29C H 0.661467 0.939356 0.740476 0.086 Uiso 1 1 calc R U . . .
C30 C 0.63004(8) 1.10935(15) 0.86255(15) 0.0526(5) Uani 1 1 d . . . . .
H30 H 0.634396 1.163261 0.824548 0.063 Uiso 1 1 calc R U . . .
C31 C 0.60450(9) 1.12995(17) 0.92867(15) 0.0569(6) Uani 1 1 d . . . . .
C32 C 0.58289(13) 1.2375(2) 0.9392(2) 0.0974(11) Uani 1 1 d . . . . .
H32A H 0.601137 1.290332 0.914881 0.146 Uiso 1 1 calc R U . . .
H32B H 0.583111 1.251894 0.998795 0.146 Uiso 1 1 calc R U . . .
H32C H 0.550710 1.238507 0.910542 0.146 Uiso 1 1 calc R U . . .
C33 C 0.59852(8) 1.04906(18) 0.98441(14) 0.0536(6) Uani 1 1 d . . . . .
H33 H 0.581193 1.061833 1.028960 0.064 Uiso 1 1 calc R U . . .
C34 C 0.61752(7) 0.94897(15) 0.97631(12) 0.0411(4) Uani 1 1 d . . . . .
C35 C 0.61001(10) 0.86408(19) 1.03888(16) 0.0634(6) Uani 1 1 d . . . . .
H35A H 0.609764 0.796516 1.011377 0.095 Uiso 1 1 calc R U . . .
H35B H 0.580136 0.875159 1.059255 0.095 Uiso 1 1 calc R U . . .
H35C H 0.635322 0.866146 1.086096 0.095 Uiso 1 1 calc R U . . .

loop_
_atom_site_aniso_label
_atom_site_aniso_U_11
_atom_site_aniso_U_22
_atom_site_aniso_U_33
_atom_site_aniso_U_23
_atom_site_aniso_U_13
_atom_site_aniso_U_12
C1 0.0402(10) 0.0345(9) 0.0421(10) -0.0168(8) 0.0059(8) -0.0021(8)
C2 0.0458(10) 0.0278(9) 0.0549(12) -0.0129(8) 0.0102(9) 0.0034(8)
C3 0.0436(10) 0.0274(9) 0.0490(11) -0.0043(8) 0.0020(8) 0.0060(8)
C4 0.0399(9) 0.0255(8) 0.0349(9) -0.0062(7) -0.0001(7) 0.0029(7)
C5 0.0307(8) 0.0226(8) 0.0299(8) -0.0047(6) 0.0039(6) -0.0016(6)
C6 0.0314(8) 0.0285(8) 0.0316(8) -0.0069(7) 0.0055(7) -0.0054(7)
C7 0.0299(8) 0.0326(9) 0.0300(8) -0.0065(7) 0.0033(7) -0.0054(7)
C8 0.0289(8) 0.0272(8) 0.0313(8) -0.0047(6) -0.0006(7) -0.0040(6)
C9 0.0270(8) 0.0247(8) 0.0264(8) -0.0011(6) 0.0001(6) -0.0013(6)
C10 0.0273(8) 0.0229(7) 0.0266(8) 0.0006(6) -0.0025(6) 0.0007(6)
C11 0.0300(8) 0.0224(7) 0.0324(8) -0.0010(6) -0.0037(7) 0.0029(6)
C12 0.0313(8) 0.0303(8) 0.0399(9) -0.0040(7) -0.0102(7) 0.0043(7)
C13 0.0306(9) 0.0367(9) 0.0339(9) -0.0046(7) -0.0108(7) -0.0004(7)
C14 0.0288(8) 0.0231(8) 0.0320(8) -0.0015(6) -0.0034(7) 0.0026(6)
C15 0.0285(8) 0.0198(7) 0.0284(8) -0.0001(6) -0.0035(6) 0.0032(6)
C16 0.0320(8) 0.0188(7) 0.0296(8) -0.0030(6) -0.0035(7) 0.0035(6)
C17 0.0306(8) 0.0184(7) 0.0259(7) -0.0015(6) -0.0030(6) -0.0002(6)
C18 0.0293(8) 0.0314(8) 0.0339(9) -0.0105(7) 0.0009(7) -0.0030(7)
C19 0.0373(9) 0.0471(11) 0.0341(9) -0.0122(8) 0.0052(8) -0.0082(8)
C20 0.0593(14) 0.0906(18) 0.0423(11) -0.0127(12) 0.0137(10) -0.0334(13)
C21 0.0478(11) 0.0540(12) 0.0319(9) -0.0093(9) 0.0013(8) 0.0004(9)
C22 0.0384(10) 0.0506(11) 0.0435(11) -0.0181(9) -0.0073(8) 0.0056(9)
C23 0.0529(14) 0.0883(18) 0.0558(14) -0.0277(13) -0.0183(11) 0.0041(13)
C24 0.0333(10) 0.0529(12) 0.0579(13) -0.0170(10) 0.0001(9) -0.0137(9)
C25 0.0365(10) 0.0402(10) 0.0436(10) -0.0089(8) 0.0028(8) -0.0087(8)
C26 0.0634(15) 0.0748(17) 0.0593(14) 0.0006(12) 0.0087(12) -0.0340(13)
C27 0.0274(8) 0.0237(8) 0.0359(9) -0.0044(7) -0.0100(7) 0.0055(6)
C28 0.0402(10) 0.0284(9) 0.0484(11) 0.0005(8) -0.0025(8) 0.0076(7)
C29 0.0712(15) 0.0391(11) 0.0658(14) 0.0121(10) 0.0216(12) 0.0091(11)
C30 0.0626(13) 0.0288(10) 0.0634(13) 0.0077(9) -0.0010(11) 0.0140(9)
C31 0.0629(14) 0.0389(11) 0.0642(14) -0.0083(10) -0.0076(11) 0.0274(10)
C32 0.124(3) 0.0565(16) 0.108(2) -0.0098(15) 0.005(2) 0.0555(18)
C33 0.0555(13) 0.0539(13) 0.0506(12) -0.0105(10) 0.0050(10) 0.0242(10)
C34 0.0400(10) 0.0388(10) 0.0419(10) -0.0017(8) -0.0026(8) 0.0105(8)
C35 0.0729(16) 0.0592(14) 0.0627(15) 0.0084(11) 0.0257(13) 0.0154(12)

loop_
_atom_type_symbol
_atom_type_description
_atom_type_scat_dispersion_real
_atom_type_scat_dispersion_imag
_atom_type_scat_source
C C 0.0033 0.0016 'International Tables Vol C Tables 4.2.6.8 and 6.1.1.4'
H H 0.0000 0.0000 'International Tables Vol C Tables 4.2.6.8 and 6.1.1.4'

loop_
_geom_angle_atom_site_label_1
_geom_angle_atom_site_label_2
_geom_angle_atom_site_label_3
_geom_angle
_geom_angle_site_symmetry_1
_geom_angle_site_symmetry_3
_geom_angle_publ_flag
C6 C1 C2 118.68(16) . . ?
C6 C1 H1 120.7 . . ?
C2 C1 H1 120.7 . . ?
C3 C2 C1 120.45(17) . . ?
C3 C2 H2 119.8 . . ?
C1 C2 H2 119.8 . . ?
C2 C3 C4 121.03(18) . . ?
C2 C3 H3 119.5 . . ?
C4 C3 H3 119.5 . . ?
C5 C4 C3 119.77(16) . . ?
C5 C4 H4 120.1 . . ?
C3 C4 H4 120.1 . . ?
C4 C5 C6 118.61(15) . . ?
C4 C5 C9 134.73(15) . . ?
C6 C5 C9 106.63(14) . . ?
C1 C6 C5 121.40(16) . . ?
C1 C6 C7 129.45(15) . . ?
C5 C6 C7 109.13(14) . . ?
C8 C7 C6 108.39(14) . . ?
C8 C7 C18 125.50(16) . . ?
C6 C7 C18 126.10(15) . . ?
C7 C8 C13 128.65(15) . . ?
C7 C8 C9 109.71(14) . . ?
C13 C8 C9 121.64(14) . . ?
C10 C9 C8 118.20(14) . . ?
C10 C9 C5 135.72(14) . . ?
C8 C9 C5 106.05(13) . . ?
C9 C10 C17 135.09(14) . 7_667 ?
C9 C10 C11 118.90(14) . . ?
C17 C10 C11 105.99(13) 7_667 . ?
C14 C11 C12 129.10(14) . . ?
C14 C11 C10 109.57(13) . . ?
C12 C11 C10 121.32(14) . . ?
C13 C12 C11 119.58(15) . . ?
C13 C12 H12 120.2 . . ?
C11 C12 H12 120.2 . . ?
C12 C13 C8 120.22(15) . . ?
C12 C13 H13 119.9 . . ?
C8 C13 H13 119.9 . . ?
C11 C14 C15 108.14(13) . . ?
C11 C14 C27 128.91(14) . . ?
C15 C14 C27 122.89(14) . . ?
C16 C15 C17 122.41(14) . 7_667 ?
C16 C15 C14 128.16(14) . . ?
C17 C15 C14 109.38(13) 7_667 . ?
C17 C16 C15 118.26(14) . . ?
C17 C16 H16 120.9 . . ?
C15 C16 H16 120.9 . . ?
C16 C17 C15 119.31(14) . 7_667 ?
C16 C17 C10 133.74(14) . 7_667 ?
C15 C17 C10 106.86(13) 7_667 7_667 ?
C19 C18 C25 119.85(16) . . ?
C19 C18 C7 119.54(15) . . ?
C25 C18 C7 120.58(16) . . ?
C21 C19 C18 119.21(17) . . ?
C21 C19 C20 120.90(18) . . ?
C18 C19 C20 119.89(16) . . ?
C19 C20 H20A 109.5 . . ?
C19 C20 H20B 109.5 . . ?
H20A C20 H20B 109.5 . . ?
C19 C20 H20C 109.5 . . ?
H20A C20 H20C 109.5 . . ?
H20B C20 H20C 109.5 . . ?
C22 C21 C19 122.20(19) . . ?
C22 C21 H21 118.9 . . ?
C19 C21 H21 118.9 . . ?
C21 C22 C24 117.75(17) . . ?
C21 C22 C23 121.6(2) . . ?
C24 C22 C23 120.7(2) . . ?
C22 C23 H23A 109.5 . . ?
C22 C23 H23B 109.5 . . ?
H23A C23 H23B 109.5 . . ?
C22 C23 H23C 109.5 . . ?
H23A C23 H23C 109.5 . . ?
H23B C23 H23C 109.5 . . ?
C22 C24 C25 122.39(18) . . ?
C22 C24 H24 118.8 . . ?
C25 C24 H24 118.8 . . ?
C24 C25 C18 118.56(18) . . ?
C24 C25 C26 121.16(18) . . ?
C18 C25 C26 120.28(17) . . ?
C25 C26 H26A 109.5 . . ?
C25 C26 H26B 109.5 . . ?
H26A C26 H26B 109.5 . . ?
C25 C26 H26C 109.5 . . ?
H26A C26 H26C 109.5 . . ?
H26B C26 H26C 109.5 . . ?
C28 C27 C34 119.88(15) . . ?
C28 C27 C14 120.34(16) . . ?
C34 C27 C14 119.67(16) . . ?
C30 C28 C27 118.92(19) . . ?
C30 C28 C29 120.11(19) . . ?
C27 C28 C29 120.97(16) . . ?
C28 C29 H29A 109.5 . . ?
C28 C29 H29B 109.5 . . ?
H29A C29 H29B 109.5 . . ?
C28 C29 H29C 109.5 . . ?
H29A C29 H29C 109.5 . . ?
H29B C29 H29C 109.5 . . ?
C31 C30 C28 122.1(2) . . ?
C31 C30 H30 119.0 . . ?
C28 C30 H30 119.0 . . ?
C33 C31 C30 118.07(18) . . ?
C33 C31 C32 120.7(2) . . ?
C30 C31 C32 121.2(2) . . ?
C31 C32 H32A 109.5 . . ?
C31 C32 H32B 109.5 . . ?
H32A C32 H32B 109.5 . . ?
C31 C32 H32C 109.5 . . ?
H32A C32 H32C 109.5 . . ?
H32B C32 H32C 109.5 . . ?
C31 C33 C34 122.3(2) . . ?
C31 C33 H33 118.9 . . ?
C34 C33 H33 118.9 . . ?
C33 C34 C27 118.77(19) . . ?
C33 C34 C35 120.00(19) . . ?
C27 C34 C35 121.23(17) . . ?
C34 C35 H35A 109.5 . . ?
C34 C35 H35B 109.5 . . ?
H35A C35 H35B 109.5 . . ?
C34 C35 H35C 109.5 . . ?
H35A C35 H35C 109.5 . . ?
H35B C35 H35C 109.5 . . ?

loop_
_geom_bond_atom_site_label_1
_geom_bond_atom_site_label_2
_geom_bond_distance
_geom_bond_site_symmetry_2
_geom_bond_publ_flag
C1 C6 1.382(2) . ?
C1 C2 1.391(3) . ?
C1 H1 0.9300 . ?
C2 C3 1.379(3) . ?
C2 H2 0.9300 . ?
C3 C4 1.394(2) . ?
C3 H3 0.9300 . ?
C4 C5 1.381(2) . ?
C4 H4 0.9300 . ?
C5 C6 1.421(2) . ?
C5 C9 1.483(2) . ?
C6 C7 1.460(2) . ?
C7 C8 1.372(2) . ?
C7 C18 1.479(2) . ?
C8 C13 1.425(2) . ?
C8 C9 1.470(2) . ?
C9 C10 1.365(2) . ?
C10 C17 1.473(2) 7_667 ?
C10 C11 1.475(2) . ?
C11 C14 1.373(2) . ?
C11 C12 1.428(2) . ?
C12 C13 1.352(2) . ?
C12 H12 0.9300 . ?
C13 H13 0.9300 . ?
C14 C15 1.456(2) . ?
C14 C27 1.479(2) . ?
C15 C16 1.394(2) . ?
C15 C17 1.417(2) 7_667 ?
C16 C17 1.384(2) . ?
C16 H16 0.9300 . ?
C18 C19 1.394(3) . ?
C18 C25 1.396(2) . ?
C19 C21 1.390(3) . ?
C19 C20 1.503(3) . ?
C20 H20A 0.9600 . ?
C20 H20B 0.9600 . ?
C20 H20C 0.9600 . ?
C21 C22 1.370(3) . ?
C21 H21 0.9300 . ?
C22 C24 1.384(3) . ?
C22 C23 1.511(3) . ?
C23 H23A 0.9600 . ?
C23 H23B 0.9600 . ?
C23 H23C 0.9600 . ?
C24 C25 1.392(3) . ?
C24 H24 0.9300 . ?
C25 C26 1.503(3) . ?
C26 H26A 0.9600 . ?
C26 H26B 0.9600 . ?
C26 H26C 0.9600 . ?
C27 C28 1.401(3) . ?
C27 C34 1.401(3) . ?
C28 C30 1.391(3) . ?
C28 C29 1.507(3) . ?
C29 H29A 0.9600 . ?
C29 H29B 0.9600 . ?
C29 H29C 0.9600 . ?
C30 C31 1.381(3) . ?
C30 H30 0.9300 . ?
C31 C33 1.379(3) . ?
C31 C32 1.514(3) . ?
C32 H32A 0.9600 . ?
C32 H32B 0.9600 . ?
C32 H32C 0.9600 . ?
C33 C34 1.391(3) . ?
C33 H33 0.9300 . ?
C34 C35 1.498(3) . ?
C35 H35A 0.9600 . ?
C35 H35B 0.9600 . ?
C35 H35C 0.9600 . ?
